data_7004135
loop_
_publ_author_name
'Patra, Ashis K.'
'Bhowmick, Tuhin'
'Ramakumar, Suryanarayanarao'
'Nethaji, Munirathinam'
'Chakravarty, Akhil R.'

_publ_section_title
;
 DNA cleavage in red light promoted by copper(ii) complexes of \a-amino
 acids and photoactive phenanthroline bases
;
_journal_issue 48
_journal_name_full 'Dalton Transactions'
_journal_page_first 6966
_journal_page_last 6976
_journal_paper_doi 10.1039/b802948b
_journal_year 2008
_chemical_absolute_configuration rm
_chemical_formula_moiety 'C30 H27 Cu N7 O7'
_chemical_formula_sum 'C30 H27 Cu N7 O7'
_chemical_formula_weight 661.13
_chemical_name_systematic
;
?
;
_space_group_IT_number 4
_symmetry_cell_setting monoclinic
_symmetry_space_group_name_Hall 'P 2yb'
_symmetry_space_group_name_H-M 'P 1 21 1'
_atom_sites_solution_hydrogens geom
_atom_sites_solution_primary direct
_atom_sites_solution_secondary difmap
_audit_creation_method SHELXL-97
_cell_angle_alpha 90.00
_cell_angle_beta 92.632(5)
_cell_angle_gamma 90.00
_cell_formula_units_Z 2
_cell_length_a 8.051(3)
_cell_length_b 10.204(3)
_cell_length_c 18.490(6)
_cell_measurement_temperature 293(2)
_cell_volume 1517.4(9)
_computing_cell_refinement 'Bruker Smart'
_computing_data_collection 'Bruker Smart'
_computing_data_reduction 'Bruker Saint'
_computing_molecular_graphics 'Ortep-3 for Windows (Farrugia, 1997)'
_computing_publication_material 'WinGX publication routines (Farrugia, 1999)'
_computing_structure_refinement 'SHELXL-97 (Sheldrick, 1997)'
_computing_structure_solution 'SHELXS-97 (Sheldrick, 1997)'
_diffrn_ambient_temperature 293(2)
_diffrn_detector_area_resol_mean 0.3
_diffrn_measured_fraction_theta_full 0.991
_diffrn_measured_fraction_theta_max 0.991
_diffrn_measurement_device_type 'Bruker Smart CCD Area Detector'
_diffrn_measurement_method 'omega scans'
_diffrn_radiation_monochromator graphite
_diffrn_radiation_source 'fine-focus sealed tube'
_diffrn_radiation_type MoK\a
_diffrn_radiation_wavelength 0.71073
_diffrn_reflns_av_R_equivalents 0.0185
_diffrn_reflns_av_sigmaI/netI 0.0438
_diffrn_reflns_limit_h_max 9
_diffrn_reflns_limit_h_min -9
_diffrn_reflns_limit_k_max 12
_diffrn_reflns_limit_k_min -12
_diffrn_reflns_limit_l_max 22
_diffrn_reflns_limit_l_min -22
_diffrn_reflns_number 11720
_diffrn_reflns_theta_full 26.04
_diffrn_reflns_theta_max 26.04
_diffrn_reflns_theta_min 1.10
_exptl_absorpt_coefficient_mu 0.779
_exptl_absorpt_correction_T_max 0.8922
_exptl_absorpt_correction_T_min 0.8598
_exptl_absorpt_correction_type empirical
_exptl_absorpt_process_details SADABS(Sheldrick,1997)
_exptl_crystal_colour green
_exptl_crystal_density_diffrn 1.447
_exptl_crystal_density_method 'not measured'
_exptl_crystal_description rectangle
_exptl_crystal_F_000 682
_exptl_crystal_size_max 0.20
_exptl_crystal_size_mid 0.18
_exptl_crystal_size_min 0.15
_refine_diff_density_max 0.957
_refine_diff_density_min -0.306
_refine_diff_density_rms 0.104
_refine_ls_abs_structure_details 'Flack H D (1983), Acta Cryst. A39, 876-881'
_refine_ls_abs_structure_Flack 0.045(15)
_refine_ls_extinction_method none
_refine_ls_goodness_of_fit_ref 1.081
_refine_ls_hydrogen_treatment constr
_refine_ls_matrix_type full
_refine_ls_number_parameters 405
_refine_ls_number_reflns 5823
_refine_ls_number_restraints 1
_refine_ls_restrained_S_all 1.081
_refine_ls_R_factor_all 0.0505
_refine_ls_R_factor_gt 0.0472
_refine_ls_shift/su_max 0.001
_refine_ls_shift/su_mean 0.000
_refine_ls_structure_factor_coef Fsqd
_refine_ls_weighting_details 'calc w=1/[\s^2^(Fo^2^)+(0.0985P)^2^+0.0000P] where P=(Fo^2^+2Fc^2^)/3'
_refine_ls_weighting_scheme calc
_refine_ls_wR_factor_gt 0.1379
_refine_ls_wR_factor_ref 0.1403
_reflns_number_gt 5406
_reflns_number_total 5823
_reflns_threshold_expression >2sigma(I)
_cod_data_source_file b802948b.txt
_cod_data_source_block arc1
_cod_depositor_comments
;
The following automatic conversions were performed:
'_symmetry_cell_setting' value 'Monoclinic' changed to 'monoclinic'
according to '/home/saulius/struct/CIF-dictionaries/cif_core.dic'
dictionary named 'cif_core.dic' version 2.4.1 from 2010-06-29.

Automatic conversion script
Id: cif_fix_enum 1527 2010-12-29 10:47:43Z saulius 
;
_cod_original_cell_volume 1517.4(8)
_cod_original_sg_symbol_H-M P21
_cod_database_code 7004135

loop_
_symmetry_equiv_pos_as_xyz
'x, y, z'
'-x, y+1/2, -z'

loop_
_atom_site_label
_atom_site_type_symbol
_atom_site_fract_x
_atom_site_fract_y
_atom_site_fract_z
_atom_site_U_iso_or_equiv
_atom_site_adp_type
_atom_site_occupancy
_atom_site_symmetry_multiplicity
_atom_site_calc_flag
_atom_site_refinement_flags
_atom_site_disorder_assembly
_atom_site_disorder_group
Cu1 Cu 0.17332(5) 0.46919(5) 0.89689(2) 0.03205(14) Uani 1 1 d . . .
C1 C 0.2447(5) 0.2265(4) 0.8111(2) 0.0409(9) Uani 1 1 d . . .
H1 H 0.1874 0.1790 0.8449 0.049 Uiso 1 1 calc R . .
C2 C 0.3039(6) 0.1617(4) 0.7513(2) 0.0467(10) Uani 1 1 d . . .
H2 H 0.2847 0.0724 0.7452 0.056 Uiso 1 1 calc R . .
C3 C 0.3908(5) 0.2299(4) 0.7014(2) 0.0409(9) Uani 1 1 d . . .
H3 H 0.4333 0.1869 0.6620 0.049 Uiso 1 1 calc R . .
C4 C 0.4146(5) 0.3646(4) 0.7106(2) 0.0319(8) Uani 1 1 d . . .
C5 C 0.4992(5) 0.4461(4) 0.65915(19) 0.0326(9) Uani 1 1 d . . .
C6 C 0.6318(5) 0.4673(7) 0.55377(18) 0.0402(8) Uani 1 1 d . . .
C7 C 0.6925(7) 0.4126(6) 0.4895(3) 0.0555(12) Uani 1 1 d . . .
H7 H 0.6756 0.3244 0.4790 0.067 Uiso 1 1 calc R . .
C8 C 0.7757(7) 0.4901(7) 0.4434(2) 0.0650(16) Uani 1 1 d . . .
H8 H 0.8167 0.4536 0.4017 0.078 Uiso 1 1 calc R . .
C9 C 0.8006(7) 0.6234(6) 0.4574(3) 0.0588(13) Uani 1 1 d . . .
H9 H 0.8593 0.6739 0.4253 0.071 Uiso 1 1 calc R . .
C10 C 0.7390(6) 0.6814(5) 0.5184(2) 0.0515(11) Uani 1 1 d . . .
H10 H 0.7541 0.7706 0.5269 0.062 Uiso 1 1 calc R . .
C11 C 0.6546(5) 0.6051(4) 0.5668(2) 0.0394(9) Uani 1 1 d . . .
C12 C 0.5217(4) 0.5830(4) 0.67375(19) 0.0319(8) Uani 1 1 d . . .
C13 C 0.4594(5) 0.6403(4) 0.73917(19) 0.0311(8) Uani 1 1 d . . .
C14 C 0.4834(6) 0.7717(4) 0.7596(2) 0.0415(9) Uani 1 1 d . . .
H14 H 0.5431 0.8277 0.7308 0.050 Uiso 1 1 calc R . .
C15 C 0.4186(6) 0.8171(4) 0.8221(2) 0.0427(9) Uani 1 1 d . . .
H15 H 0.4360 0.9033 0.8369 0.051 Uiso 1 1 calc R . .
C16 C 0.3267(5) 0.7322(4) 0.8628(2) 0.0386(9) Uani 1 1 d . . .
H16 H 0.2788 0.7646 0.9040 0.046 Uiso 1 1 calc R . .
C17 C 0.3703(5) 0.5610(4) 0.7856(2) 0.0309(8) Uani 1 1 d . . .
C18 C 0.3498(5) 0.4231(4) 0.7715(2) 0.0286(8) Uani 1 1 d . . .
C19 C -0.0957(5) 0.3558(4) 0.95481(19) 0.0372(9) Uani 1 1 d . . .
C20 C -0.1482(5) 0.4972(4) 0.9487(2) 0.0379(10) Uani 1 1 d . . .
H20 H -0.2064 0.5223 0.9920 0.046 Uiso 1 1 calc R . .
C21 C -0.2649(5) 0.5143(4) 0.8818(2) 0.0386(9) Uani 1 1 d . . .
H21A H -0.3686 0.4695 0.8901 0.046 Uiso 1 1 calc R . .
H21B H -0.2898 0.6068 0.8758 0.046 Uiso 1 1 calc R . .
C22 C -0.1970(4) 0.4633(5) 0.81284(18) 0.0360(7) Uani 1 1 d . . .
C23 C -0.1061(5) 0.5355(4) 0.7595(2) 0.0362(9) Uani 1 1 d . . .
C24 C -0.0575(5) 0.6655(4) 0.7521(2) 0.0421(9) Uani 1 1 d . . .
H24 H -0.0832 0.7272 0.7868 0.051 Uiso 1 1 calc R . .
C25 C 0.0289(6) 0.7017(5) 0.6929(3) 0.0524(11) Uani 1 1 d . . .
H25 H 0.0605 0.7888 0.6879 0.063 Uiso 1 1 calc R . .
C26 C 0.0705(6) 0.6112(6) 0.6401(3) 0.0558(13) Uani 1 1 d . . .
H26 H 0.1298 0.6384 0.6008 0.067 Uiso 1 1 calc R . .
C27 C 0.0231(5) 0.4793(8) 0.6461(2) 0.0568(13) Uani 1 1 d . . .
H27 H 0.0493 0.4177 0.6113 0.068 Uiso 1 1 calc R . .
C28 C -0.0634(5) 0.4453(4) 0.7055(2) 0.0405(10) Uani 1 1 d . . .
C29 C -0.2026(6) 0.3373(4) 0.7891(2) 0.0470(11) Uani 1 1 d . . .
H29 H -0.2536 0.2690 0.8129 0.056 Uiso 1 1 calc R . .
C30 C 0.7741(8) 1.0071(6) 0.6442(3) 0.0703(15) Uani 1 1 d . . .
N1 N 0.2677(4) 0.3549(3) 0.82147(17) 0.0310(7) Uani 1 1 d . . .
N2 N 0.3035(4) 0.6070(3) 0.84606(17) 0.0309(7) Uani 1 1 d . . .
N3 N 0.5959(4) 0.6618(3) 0.62775(17) 0.0371(7) Uani 1 1 d . . .
N4 N 0.5526(5) 0.3900(4) 0.59993(18) 0.0398(8) Uani 1 1 d . . .
N5 N 0.0047(4) 0.5821(4) 0.94267(18) 0.0350(8) Uani 1 1 d . . .
H5A H 0.0426 0.6091 0.9867 0.042 Uiso 1 1 calc R . .
H5B H -0.0186 0.6529 0.9151 0.042 Uiso 1 1 calc R . .
N6 N -0.1238(5) 0.3241(4) 0.7260(2) 0.0481(9) Uani 1 1 d . . .
H6 H -0.1131 0.2521 0.7025 0.058 Uiso 1 1 calc R . .
N7 N 0.8855(6) 0.9613(5) 0.85009(19) 0.0580(9) Uani 1 1 d . . .
O1 O 0.0516(4) 0.3252(3) 0.93645(16) 0.0386(7) Uani 1 1 d . . .
O2 O -0.1989(4) 0.2732(3) 0.97338(18) 0.0534(8) Uani 1 1 d . . .
O3 O 0.3582(4) 0.4432(3) 0.99560(16) 0.0502(8) Uani 1 1 d . . .
O4 O 0.7514(6) 1.0100(5) 0.8296(3) 0.0918(15) Uani 1 1 d . . .
O5 O 0.8870(8) 0.8896(6) 0.9053(2) 0.1016(18) Uani 1 1 d . . .
O6 O 1.0062(5) 0.9746(6) 0.8137(2) 0.0797(10) Uani 1 1 d . . .
O7 O 0.9242(4) 1.0626(4) 0.67550(19) 0.0308(7) Uiso 0.70 1 d P . .
O7' O 0.7423(10) 1.0615(8) 0.5710(4) 0.0304(17) Uiso 0.30 1 d P . .

loop_
_atom_site_aniso_label
_atom_site_aniso_U_11
_atom_site_aniso_U_22
_atom_site_aniso_U_33
_atom_site_aniso_U_23
_atom_site_aniso_U_13
_atom_site_aniso_U_12
Cu1 0.0332(2) 0.0334(2) 0.0302(2) 0.0010(2) 0.00844(15) -0.0012(2)
C1 0.043(2) 0.037(2) 0.044(2) 0.0004(17) 0.0105(18) -0.0054(17)
C2 0.059(3) 0.035(2) 0.047(2) -0.0063(18) 0.011(2) -0.0056(19)
C3 0.042(2) 0.039(2) 0.042(2) -0.0079(17) 0.0020(17) 0.0046(18)
C4 0.0302(19) 0.0348(19) 0.0308(18) -0.0021(15) 0.0015(15) -0.0017(15)
C5 0.0312(17) 0.040(3) 0.0265(16) -0.0005(15) 0.0038(13) 0.0020(15)
C6 0.0399(19) 0.052(2) 0.0298(16) 0.004(2) 0.0082(14) 0.014(3)
C7 0.071(3) 0.056(3) 0.040(2) -0.003(2) 0.014(2) 0.010(2)
C8 0.078(3) 0.084(5) 0.035(2) 0.006(3) 0.025(2) 0.013(3)
C9 0.063(3) 0.072(4) 0.042(3) 0.015(2) 0.018(2) 0.006(3)
C10 0.055(3) 0.059(3) 0.042(2) 0.007(2) 0.015(2) -0.003(2)
C11 0.040(2) 0.050(2) 0.0289(19) 0.0050(16) 0.0027(16) 0.0040(18)
C12 0.0291(18) 0.038(2) 0.0290(18) -0.0002(15) 0.0014(14) 0.0032(15)
C13 0.0328(19) 0.0324(19) 0.0284(17) 0.0042(15) 0.0038(14) 0.0001(15)
C14 0.047(2) 0.039(2) 0.039(2) 0.0011(17) 0.0114(17) -0.0097(18)
C15 0.052(3) 0.036(2) 0.040(2) -0.0015(17) 0.0082(18) -0.0057(18)
C16 0.043(2) 0.040(2) 0.033(2) -0.0077(16) 0.0087(17) -0.0014(17)
C17 0.0272(19) 0.0317(19) 0.0335(19) 0.0018(15) -0.0002(15) -0.0009(15)
C18 0.0259(18) 0.0318(18) 0.0283(18) -0.0014(14) 0.0017(14) -0.0002(14)
C19 0.039(2) 0.049(2) 0.0237(17) 0.0060(16) 0.0002(16) -0.0099(18)
C20 0.0316(19) 0.052(3) 0.0305(18) 0.0013(16) 0.0091(14) -0.0016(17)
C21 0.0283(19) 0.048(2) 0.040(2) 0.0092(16) 0.0045(16) 0.0054(15)
C22 0.0364(17) 0.0377(18) 0.0332(16) 0.005(2) -0.0063(13) -0.001(2)
C23 0.035(2) 0.036(2) 0.037(2) 0.0012(16) -0.0068(16) 0.0049(16)
C24 0.039(2) 0.039(2) 0.047(2) -0.0011(18) -0.0041(18) 0.0007(17)
C25 0.057(3) 0.049(3) 0.050(3) 0.008(2) -0.001(2) -0.007(2)
C26 0.043(3) 0.074(4) 0.050(3) 0.018(2) 0.002(2) -0.001(2)
C27 0.051(2) 0.081(4) 0.038(2) -0.009(3) -0.0059(17) 0.025(3)
C28 0.041(2) 0.044(3) 0.0359(19) -0.0006(17) -0.0077(16) 0.0072(17)
C29 0.056(3) 0.042(2) 0.041(2) 0.0057(19) -0.014(2) -0.008(2)
C30 0.070(4) 0.068(4) 0.074(4) 0.003(3) 0.004(3) -0.010(3)
N1 0.0329(17) 0.0303(16) 0.0298(16) 0.0004(13) 0.0013(13) -0.0028(13)
N2 0.0325(17) 0.0353(17) 0.0253(16) -0.0020(13) 0.0068(13) -0.0013(13)
N3 0.0352(17) 0.0436(19) 0.0328(16) 0.0040(14) 0.0053(13) 0.0010(14)
N4 0.043(2) 0.0447(19) 0.0321(17) -0.0026(14) 0.0065(14) 0.0045(15)
N5 0.0348(19) 0.0428(19) 0.0279(16) -0.0039(14) 0.0054(14) -0.0006(15)
N6 0.058(2) 0.0369(19) 0.048(2) -0.0099(16) -0.0109(18) 0.0018(17)
N7 0.079(3) 0.053(2) 0.0428(18) -0.009(2) 0.0069(19) -0.005(3)
O1 0.0349(16) 0.0417(16) 0.0399(15) 0.0076(13) 0.0091(12) -0.0023(13)
O2 0.0466(17) 0.061(2) 0.0534(17) 0.0224(15) 0.0084(14) -0.0097(15)
O3 0.0472(16) 0.061(2) 0.0423(14) -0.0038(14) -0.0033(12) 0.0048(14)
O4 0.084(3) 0.096(4) 0.094(3) 0.023(3) -0.008(3) -0.017(3)
O5 0.140(5) 0.111(4) 0.056(2) 0.029(2) 0.033(3) 0.045(3)
O6 0.086(3) 0.079(2) 0.077(2) -0.001(3) 0.030(2) -0.017(3)

loop_
_atom_type_symbol
_atom_type_description
_atom_type_scat_dispersion_real
_atom_type_scat_dispersion_imag
_atom_type_scat_source
C C 0.0033 0.0016 'International Tables Vol C Tables 4.2.6.8 and 6.1.1.4'
H H 0.0000 0.0000 'International Tables Vol C Tables 4.2.6.8 and 6.1.1.4'
N N 0.0061 0.0033 'International Tables Vol C Tables 4.2.6.8 and 6.1.1.4'
O O 0.0106 0.0060 'International Tables Vol C Tables 4.2.6.8 and 6.1.1.4'
Cu Cu 0.3201 1.2651 'International Tables Vol C Tables 4.2.6.8 and 6.1.1.4'

loop_
_geom_angle_atom_site_label_1
_geom_angle_atom_site_label_2
_geom_angle_atom_site_label_3
_geom_angle
_geom_angle_site_symmetry_1
_geom_angle_site_symmetry_3
_geom_angle_publ_flag
O1 Cu1 N1 92.06(13) . . ?
O1 Cu1 N5 84.93(15) . . ?
N1 Cu1 N5 157.11(13) . . ?
O1 Cu1 N2 173.73(13) . . ?
N1 Cu1 N2 81.89(13) . . ?
N5 Cu1 N2 99.99(15) . . ?
O1 Cu1 O3 86.18(12) . . ?
N1 Cu1 O3 103.43(12) . . ?
N5 Cu1 O3 99.01(13) . . ?
N2 Cu1 O3 96.80(12) . . ?
N1 C1 C2 122.0(4) . . ?
N1 C1 H1 119.0 . . ?
C2 C1 H1 119.0 . . ?
C3 C2 C1 119.8(4) . . ?
C3 C2 H2 120.1 . . ?
C1 C2 H2 120.1 . . ?
C2 C3 C4 119.3(4) . . ?
C2 C3 H3 120.4 . . ?
C4 C3 H3 120.4 . . ?
C18 C4 C3 117.6(4) . . ?
C18 C4 C5 119.1(3) . . ?
C3 C4 C5 123.3(4) . . ?
N4 C5 C12 122.3(3) . . ?
N4 C5 C4 118.2(4) . . ?
C12 C5 C4 119.6(3) . . ?
N4 C6 C7 119.5(6) . . ?
N4 C6 C11 121.9(4) . . ?
C7 C6 C11 118.6(4) . . ?
C8 C7 C6 119.6(6) . . ?
C8 C7 H7 120.2 . . ?
C6 C7 H7 120.2 . . ?
C7 C8 C9 121.3(5) . . ?
C7 C8 H8 119.3 . . ?
C9 C8 H8 119.3 . . ?
C10 C9 C8 120.8(5) . . ?
C10 C9 H9 119.6 . . ?
C8 C9 H9 119.6 . . ?
C9 C10 C11 119.3(5) . . ?
C9 C10 H10 120.3 . . ?
C11 C10 H10 120.3 . . ?
N3 C11 C10 119.4(4) . . ?
N3 C11 C6 120.3(4) . . ?
C10 C11 C6 120.3(4) . . ?
N3 C12 C5 121.7(3) . . ?
N3 C12 C13 118.1(4) . . ?
C5 C12 C13 120.2(3) . . ?
C17 C13 C14 117.1(3) . . ?
C17 C13 C12 118.9(3) . . ?
C14 C13 C12 124.0(3) . . ?
C15 C14 C13 119.8(4) . . ?
C15 C14 H14 120.1 . . ?
C13 C14 H14 120.1 . . ?
C14 C15 C16 118.7(4) . . ?
C14 C15 H15 120.6 . . ?
C16 C15 H15 120.6 . . ?
N2 C16 C15 123.3(4) . . ?
N2 C16 H16 118.3 . . ?
C15 C16 H16 118.3 . . ?
N2 C17 C13 122.9(4) . . ?
N2 C17 C18 116.3(4) . . ?
C13 C17 C18 120.8(4) . . ?
N1 C18 C4 122.9(3) . . ?
N1 C18 C17 115.8(4) . . ?
C4 C18 C17 121.3(4) . . ?
O2 C19 O1 123.0(4) . . ?
O2 C19 C20 118.8(4) . . ?
O1 C19 C20 118.1(4) . . ?
C19 C20 N5 109.1(3) . . ?
C19 C20 C21 109.3(3) . . ?
N5 C20 C21 110.3(3) . . ?
C19 C20 H20 109.4 . . ?
N5 C20 H20 109.4 . . ?
C21 C20 H20 109.4 . . ?
C22 C21 C20 114.4(3) . . ?
C22 C21 H21A 108.7 . . ?
C20 C21 H21A 108.7 . . ?
C22 C21 H21B 108.7 . . ?
C20 C21 H21B 108.7 . . ?
H21A C21 H21B 107.6 . . ?
C29 C22 C23 105.7(4) . . ?
C29 C22 C21 126.4(4) . . ?
C23 C22 C21 127.8(4) . . ?
C24 C23 C28 118.2(4) . . ?
C24 C23 C22 134.7(4) . . ?
C28 C23 C22 107.1(4) . . ?
C25 C24 C23 119.4(4) . . ?
C25 C24 H24 120.3 . . ?
C23 C24 H24 120.3 . . ?
C24 C25 C26 121.7(5) . . ?
C24 C25 H25 119.1 . . ?
C26 C25 H25 119.1 . . ?
C25 C26 C27 120.3(5) . . ?
C25 C26 H26 119.9 . . ?
C27 C26 H26 119.9 . . ?
C28 C27 C26 117.1(5) . . ?
C28 C27 H27 121.5 . . ?
C26 C27 H27 121.5 . . ?
C27 C28 N6 129.9(5) . . ?
C27 C28 C23 123.4(5) . . ?
N6 C28 C23 106.7(4) . . ?
C22 C29 N6 111.2(4) . . ?
C22 C29 H29 124.4 . . ?
N6 C29 H29 124.4 . . ?
O7 C30 O7' 109.2(5) . . ?
C1 N1 C18 118.4(3) . . ?
C1 N1 Cu1 128.3(3) . . ?
C18 N1 Cu1 113.0(2) . . ?
C16 N2 C17 118.1(3) . . ?
C16 N2 Cu1 129.4(3) . . ?
C17 N2 Cu1 112.4(3) . . ?
C12 N3 C11 116.9(4) . . ?
C5 N4 C6 116.9(4) . . ?
C20 N5 Cu1 105.8(2) . . ?
C20 N5 H5A 110.6 . . ?
Cu1 N5 H5A 110.6 . . ?
C20 N5 H5B 110.6 . . ?
Cu1 N5 H5B 110.6 . . ?
H5A N5 H5B 108.7 . . ?
C29 N6 C28 109.2(4) . . ?
C29 N6 H6 125.4 . . ?
C28 N6 H6 125.4 . . ?
O6 N7 O4 119.7(5) . . ?
O6 N7 O5 122.5(6) . . ?
O4 N7 O5 117.4(5) . . ?
C19 O1 Cu1 114.0(3) . . ?

loop_
_geom_bond_atom_site_label_1
_geom_bond_atom_site_label_2
_geom_bond_distance
_geom_bond_site_symmetry_2
_geom_bond_publ_flag
Cu1 O1 1.929(3) . ?
Cu1 N1 1.995(3) . ?
Cu1 N5 1.998(4) . ?
Cu1 N2 2.012(3) . ?
Cu1 O3 2.317(3) . ?
C1 N1 1.335(5) . ?
C1 C2 1.391(6) . ?
C1 H1 0.9300 . ?
C2 C3 1.373(6) . ?
C2 H2 0.9300 . ?
C3 C4 1.397(6) . ?
C3 H3 0.9300 . ?
C4 C18 1.397(5) . ?
C4 C5 1.456(5) . ?
C5 N4 1.325(5) . ?
C5 C12 1.433(6) . ?
C6 N4 1.344(6) . ?
C6 C7 1.420(6) . ?
C6 C11 1.437(8) . ?
C7 C8 1.361(7) . ?
C7 H7 0.9300 . ?
C8 C9 1.398(9) . ?
C8 H8 0.9300 . ?
C9 C10 1.386(7) . ?
C9 H9 0.9300 . ?
C10 C11 1.387(6) . ?
C10 H10 0.9300 . ?
C11 N3 1.370(5) . ?
C12 N3 1.331(5) . ?
C12 C13 1.454(5) . ?
C13 C17 1.401(5) . ?
C13 C14 1.404(6) . ?
C14 C15 1.371(6) . ?
C14 H14 0.9300 . ?
C15 C16 1.384(6) . ?
C15 H15 0.9300 . ?
C16 N2 1.326(5) . ?
C16 H16 0.9300 . ?
C17 N2 1.347(5) . ?
C17 C18 1.439(6) . ?
C18 N1 1.354(5) . ?
C19 O2 1.243(5) . ?
C19 O1 1.287(5) . ?
C19 C20 1.507(6) . ?
C20 N5 1.514(5) . ?
C20 C21 1.528(5) . ?
C20 H20 0.9800 . ?
C21 C22 1.503(6) . ?
C21 H21A 0.9700 . ?
C21 H21B 0.9700 . ?
C22 C29 1.359(7) . ?
C22 C23 1.455(6) . ?
C23 C24 1.391(6) . ?
C23 C28 1.413(6) . ?
C24 C25 1.373(7) . ?
C24 H24 0.9300 . ?
C25 C26 1.396(7) . ?
C25 H25 0.9300 . ?
C26 C27 1.405(10) . ?
C26 H26 0.9300 . ?
C27 C28 1.372(7) . ?
C27 H27 0.9300 . ?
C28 N6 1.387(6) . ?
C29 N6 1.359(6) . ?
C29 H29 0.9300 . ?
C30 O7 1.433(7) . ?
C30 O7' 1.474(10) . ?
N5 H5A 0.9000 . ?
N5 H5B 0.9000 . ?
N6 H6 0.8600 . ?
N7 O6 1.215(5) . ?
N7 O4 1.233(6) . ?
N7 O5 1.256(6) . ?
